data_4510116
loop_
_publ_author_name
'Pan, Fangfang'
'Englert, Ulli'

_publ_section_title
;
 N-(6-Methyl-2-pyridyl)mesitylenesulfonamide: An Efficient Template for
 Polyiodides
;
_journal_issue 3
_journal_name_full 'Crystal Growth &amp; Design'
_journal_page_first 1057
_journal_paper_doi 10.1021/cg4015477
_journal_volume 14
_journal_year 2014
_chemical_formula_moiety 'C15 H19 N2 O2 S, I3'
_chemical_formula_sum 'C15 H19 I3 N2 O2 S'
_chemical_formula_weight 672.08
_chemical_name_systematic
; 
 ? 
;
_space_group_IT_number 2
_symmetry_cell_setting triclinic
_symmetry_space_group_name_Hall '-P 1'
_symmetry_space_group_name_H-M 'P -1'
_atom_sites_solution_hydrogens geom
_atom_sites_solution_primary direct
_atom_sites_solution_secondary difmap
_audit_creation_method SHELXL-97
_cell_angle_alpha 113.8862(12)
_cell_angle_beta 107.7636(12)
_cell_angle_gamma 90.7049(14)
_cell_formula_units_Z 2
_cell_length_a 8.5794(7)
_cell_length_b 11.5623(10)
_cell_length_c 12.2139(10)
_cell_measurement_reflns_used 2575
_cell_measurement_temperature 100(2)
_cell_measurement_theta_max 30.6224
_cell_measurement_theta_min 2.6095
_cell_volume 1042.09(15)
_computing_cell_refinement SMART
_computing_data_collection 'SMART (Bruker, 2001)'
_computing_data_reduction 'SAINT (Bruker, 1999)'
_computing_molecular_graphics 'PLATON (Spek, 2003)'
_computing_publication_material 'SHELXL-97 (Sheldrick, 2008)'
_computing_structure_refinement 'SHELXL-97 (Sheldrick, 2008)'
_computing_structure_solution 'SHELXS-97 (Sheldrick, 2008)'
_diffrn_ambient_temperature 100(2)
_diffrn_measured_fraction_theta_full 0.975
_diffrn_measured_fraction_theta_max 0.975
_diffrn_measurement_device_type 'SMART CCD area detector'
_diffrn_measurement_method 'Omega scans'
_diffrn_radiation_monochromator 'Multilayer optics'
_diffrn_radiation_source 'Incoatec microsource'
_diffrn_radiation_type MoK\a
_diffrn_radiation_wavelength 0.71073
_diffrn_reflns_av_R_equivalents 0.0225
_diffrn_reflns_av_sigmaI/netI 0.0429
_diffrn_reflns_limit_h_max 11
_diffrn_reflns_limit_h_min -11
_diffrn_reflns_limit_k_max 14
_diffrn_reflns_limit_k_min -15
_diffrn_reflns_limit_l_max 16
_diffrn_reflns_limit_l_min -16
_diffrn_reflns_number 8548
_diffrn_reflns_theta_full 29.00
_diffrn_reflns_theta_max 29.00
_diffrn_reflns_theta_min 1.94
_exptl_absorpt_coefficient_mu 4.608
_exptl_absorpt_correction_T_max 0.7386
_exptl_absorpt_correction_T_min 0.5080
_exptl_absorpt_correction_type multi-scan
_exptl_absorpt_process_details SADABS
_exptl_crystal_colour Brown
_exptl_crystal_density_diffrn 2.142
_exptl_crystal_density_method 'not measured'
_exptl_crystal_description Brick
_exptl_crystal_F_000 628
_exptl_crystal_size_max 0.17
_exptl_crystal_size_mid 0.11
_exptl_crystal_size_min 0.07
_refine_diff_density_max 1.097
_refine_diff_density_min -0.922
_refine_diff_density_rms 0.144
_refine_ls_extinction_method none
_refine_ls_goodness_of_fit_ref 1.058
_refine_ls_hydrogen_treatment constr
_refine_ls_matrix_type full
_refine_ls_number_parameters 212
_refine_ls_number_reflns 5408
_refine_ls_number_restraints 0
_refine_ls_restrained_S_all 1.058
_refine_ls_R_factor_all 0.0393
_refine_ls_R_factor_gt 0.0335
_refine_ls_shift/su_max 0.002
_refine_ls_shift/su_mean 0.000
_refine_ls_structure_factor_coef Fsqd
_refine_ls_weighting_details 'calc w=1/[\s^2^(Fo^2^)+(0.0294P)^2^+0.0000P] where P=(Fo^2^+2Fc^2^)/3'
_refine_ls_weighting_scheme calc
_refine_ls_wR_factor_gt 0.0713
_refine_ls_wR_factor_ref 0.0765
_reflns_number_gt 4742
_reflns_number_total 5408
_reflns_threshold_expression >2sigma(I)
_cod_data_source_file cg4015477_si_001.cif
_cod_data_source_block 3
_cod_depositor_comments
;
The following automatic conversions were performed:

'_symmetry_cell_setting' value 'Triclinic' changed to 'triclinic'
according to
/usr/data/users/saulius/crontab/automatic-downloads/current/ACS/lib/dictionaries/cif_core.dic
dictionary named 'cif_core.dic' version 2.4.2 from
2011-04-26.

'_exptl_absorpt_correction_type' value 'Multi-scan'
changed to 'multi-scan' according to
/usr/data/users/saulius/crontab/automatic-downloads/current/ACS/lib/dictionaries/cif_core.dic
dictionary named 'cif_core.dic' version 2.4.2 from 2011-04-26.

Automatic conversion script
Id: cif_fix_values 2281 2013-09-26 08:29:07Z andrius 
;
_cod_original_cell_volume 1042.08(15)
_cod_original_sg_symbol_Hall -P1
_cod_original_sg_symbol_H-M P-1
_cod_database_code 4510116

loop_
_symmetry_equiv_pos_as_xyz
'x, y, z'
'-x, -y, -z'

loop_
_atom_site_label
_atom_site_type_symbol
_atom_site_fract_x
_atom_site_fract_y
_atom_site_fract_z
_atom_site_U_iso_or_equiv
_atom_site_adp_type
_atom_site_occupancy
_atom_site_symmetry_multiplicity
_atom_site_calc_flag
_atom_site_refinement_flags
S1 S 0.55641(11) 0.31893(9) 0.31471(8) 0.01768(18) Uani 1 1 d .
O1 O 0.7232(3) 0.2952(3) 0.3310(2) 0.0241(6) Uani 1 1 d .
O2 O 0.5209(3) 0.4452(2) 0.3376(2) 0.0230(6) Uani 1 1 d .
N1 N 0.3661(4) 0.2582(3) 0.5423(3) 0.0175(6) Uani 1 1 d .
H1 H 0.4438 0.2166 0.5688 0.021 Uiso 1 1 d R
N2 N 0.5147(4) 0.2831(3) 0.4229(3) 0.0184(6) Uani 1 1 d .
H2 H 0.6040 0.2509 0.4566 0.022 Uiso 1 1 d R
C1 C 0.3721(4) 0.2963(3) 0.4527(3) 0.0156(7) Uani 1 1 d .
C2 C 0.2383(4) 0.2665(3) 0.5869(3) 0.0184(7) Uani 1 1 d .
C3 C 0.1031(4) 0.3138(4) 0.5352(3) 0.0205(8) Uani 1 1 d .
H3 H 0.0101 0.3199 0.5629 0.025 Uiso 1 1 calc R
C4 C 0.1052(4) 0.3527(3) 0.4412(3) 0.0204(8) Uani 1 1 d .
H4 H 0.0123 0.3859 0.4056 0.024 Uiso 1 1 calc R
C5 C 0.2370(4) 0.3445(3) 0.3987(3) 0.0191(7) Uani 1 1 d .
H5 H 0.2362 0.3709 0.3343 0.023 Uiso 1 1 calc R
C6 C 0.2556(5) 0.2204(4) 0.6875(4) 0.0273(9) Uani 1 1 d .
H6A H 0.2679 0.1297 0.6541 0.041 Uiso 1 1 calc R
H6B H 0.1568 0.2312 0.7127 0.041 Uiso 1 1 calc R
H6C H 0.3536 0.2703 0.7617 0.041 Uiso 1 1 calc R
C7 C 0.4167(4) 0.2075(3) 0.1673(3) 0.0147(7) Uani 1 1 d .
C8 C 0.3113(4) 0.2494(3) 0.0810(3) 0.0187(7) Uani 1 1 d .
C9 C 0.1981(4) 0.1559(4) -0.0307(3) 0.0205(8) Uani 1 1 d .
H9 H 0.1270 0.1818 -0.0903 0.025 Uiso 1 1 calc R
C10 C 0.1850(4) 0.0271(4) -0.0583(3) 0.0214(8) Uani 1 1 d .
C11 C 0.2948(4) -0.0107(3) 0.0257(3) 0.0191(7) Uani 1 1 d .
H11 H 0.2895 -0.0994 0.0055 0.023 Uiso 1 1 calc R
C12 C 0.4122(4) 0.0759(4) 0.1381(3) 0.0180(7) Uani 1 1 d .
C13 C 0.3130(5) 0.3860(4) 0.0972(4) 0.0276(9) Uani 1 1 d .
H13A H 0.2422 0.3872 0.0178 0.041 Uiso 1 1 calc R
H13B H 0.4266 0.4247 0.1180 0.041 Uiso 1 1 calc R
H13C H 0.2714 0.4349 0.1662 0.041 Uiso 1 1 calc R
C14 C 0.0541(5) -0.0703(4) -0.1770(4) 0.0276(9) Uani 1 1 d .
H14A H -0.0426 -0.0878 -0.1561 0.041 Uiso 1 1 calc R
H14B H 0.0989 -0.1497 -0.2108 0.041 Uiso 1 1 calc R
H14C H 0.0209 -0.0365 -0.2411 0.041 Uiso 1 1 calc R
C15 C 0.5240(5) 0.0207(4) 0.2206(4) 0.0226(8) Uani 1 1 d .
H15A H 0.4744 0.0168 0.2817 0.034 Uiso 1 1 calc R
H15B H 0.6325 0.0752 0.2667 0.034 Uiso 1 1 calc R
H15C H 0.5373 -0.0658 0.1669 0.034 Uiso 1 1 calc R
I1 I 0.74853(3) 0.12363(3) 0.59983(2) 0.02348(7) Uani 1 1 d .
I2 I 0.79107(3) 0.29259(2) 0.87929(2) 0.02090(7) Uani 1 1 d .
I3 I 0.83631(4) 0.43119(3) 1.13764(3) 0.03266(8) Uani 1 1 d .

loop_
_atom_site_aniso_label
_atom_site_aniso_U_11
_atom_site_aniso_U_22
_atom_site_aniso_U_33
_atom_site_aniso_U_23
_atom_site_aniso_U_13
_atom_site_aniso_U_12
S1 0.0152(4) 0.0199(4) 0.0172(4) 0.0082(4) 0.0044(3) 0.0006(3)
O1 0.0167(13) 0.0312(15) 0.0272(15) 0.0150(13) 0.0077(10) 0.0038(11)
O2 0.0259(14) 0.0170(13) 0.0218(14) 0.0074(11) 0.0039(11) 0.0008(11)
N1 0.0173(15) 0.0175(15) 0.0158(15) 0.0060(13) 0.0047(11) 0.0052(12)
N2 0.0125(14) 0.0271(17) 0.0169(15) 0.0113(13) 0.0040(11) 0.0074(12)
C1 0.0144(16) 0.0138(16) 0.0130(16) 0.0011(14) 0.0035(12) 0.0006(13)
C2 0.0193(17) 0.0164(17) 0.0187(18) 0.0062(15) 0.0071(13) 0.0026(14)
C3 0.0121(16) 0.0219(19) 0.0238(19) 0.0053(16) 0.0074(13) 0.0040(14)
C4 0.0188(18) 0.0180(18) 0.0188(18) 0.0048(15) 0.0032(13) 0.0019(14)
C5 0.0187(17) 0.0195(18) 0.0130(17) 0.0034(14) 0.0023(13) 0.0008(14)
C6 0.025(2) 0.034(2) 0.031(2) 0.0184(19) 0.0135(16) 0.0080(17)
C7 0.0132(15) 0.0166(17) 0.0124(16) 0.0054(14) 0.0029(12) 0.0034(13)
C8 0.0199(18) 0.0182(18) 0.0199(18) 0.0096(15) 0.0073(14) 0.0061(14)
C9 0.0192(18) 0.026(2) 0.0177(18) 0.0109(16) 0.0064(14) 0.0079(15)
C10 0.0170(17) 0.027(2) 0.0176(18) 0.0063(16) 0.0063(13) 0.0039(15)
C11 0.0224(18) 0.0155(17) 0.0213(18) 0.0074(15) 0.0108(14) 0.0042(14)
C12 0.0161(17) 0.0219(18) 0.0185(17) 0.0103(15) 0.0070(13) 0.0046(14)
C13 0.034(2) 0.020(2) 0.028(2) 0.0136(17) 0.0043(17) 0.0050(17)
C14 0.0202(19) 0.029(2) 0.023(2) 0.0046(17) 0.0033(15) 0.0034(16)
C15 0.0202(18) 0.023(2) 0.026(2) 0.0127(17) 0.0059(14) 0.0066(15)
I1 0.02174(13) 0.02802(14) 0.02167(13) 0.01276(11) 0.00564(9) 0.00723(10)
I2 0.02069(13) 0.02152(13) 0.02544(14) 0.01442(11) 0.00832(9) 0.00545(10)
I3 0.04813(18) 0.03117(16) 0.02573(15) 0.01560(13) 0.01701(12) 0.01090(13)

loop_
_atom_type_symbol
_atom_type_description
_atom_type_scat_dispersion_real
_atom_type_scat_dispersion_imag
_atom_type_scat_source
C C 0.0033 0.0016 'International Tables Vol C Tables 4.2.6.8 and 6.1.1.4'
H H 0.0000 0.0000 'International Tables Vol C Tables 4.2.6.8 and 6.1.1.4'
I I -0.4742 1.8119 'International Tables Vol C Tables 4.2.6.8 and 6.1.1.4'
N N 0.0061 0.0033 'International Tables Vol C Tables 4.2.6.8 and 6.1.1.4'
O O 0.0106 0.0060 'International Tables Vol C Tables 4.2.6.8 and 6.1.1.4'
S S 0.1246 0.1234 'International Tables Vol C Tables 4.2.6.8 and 6.1.1.4'

loop_
_geom_angle_atom_site_label_1
_geom_angle_atom_site_label_2
_geom_angle_atom_site_label_3
_geom_angle
O2 S1 O1 119.29(16)
O2 S1 N2 107.21(16)
O1 S1 N2 102.22(15)
O2 S1 C7 109.94(16)
O1 S1 C7 111.89(17)
N2 S1 C7 104.92(16)
C1 N1 C2 124.5(3)
C1 N1 H1 119.5
C2 N1 H1 115.6
C1 N2 S1 126.6(3)
C1 N2 H2 126.9
S1 N2 H2 106.5
N1 C1 N2 115.6(3)
N1 C1 C5 118.7(3)
N2 C1 C5 125.7(3)
N1 C2 C3 118.0(3)
N1 C2 C6 116.5(3)
C3 C2 C6 125.5(3)
C2 C3 C4 118.7(3)
C2 C3 H3 120.6
C4 C3 H3 120.6
C5 C4 C3 122.0(3)
C5 C4 H4 119.0
C3 C4 H4 119.0
C4 C5 C1 118.0(3)
C4 C5 H5 121.0
C1 C5 H5 121.0
C2 C6 H6A 109.5
C2 C6 H6B 109.5
H6A C6 H6B 109.5
C2 C6 H6C 109.5
H6A C6 H6C 109.5
H6B C6 H6C 109.5
C12 C7 C8 121.1(3)
C12 C7 S1 118.3(2)
C8 C7 S1 120.6(3)
C9 C8 C7 117.2(3)
C9 C8 C13 116.8(3)
C7 C8 C13 126.0(3)
C10 C9 C8 122.8(3)
C10 C9 H9 118.6
C8 C9 H9 118.6
C9 C10 C11 118.3(3)
C9 C10 C14 121.0(3)
C11 C10 C14 120.7(4)
C10 C11 C12 122.5(3)
C10 C11 H11 118.7
C12 C11 H11 118.7
C11 C12 C7 117.9(3)
C11 C12 C15 116.7(3)
C7 C12 C15 125.4(3)
C8 C13 H13A 109.5
C8 C13 H13B 109.5
H13A C13 H13B 109.5
C8 C13 H13C 109.5
H13A C13 H13C 109.5
H13B C13 H13C 109.5
C10 C14 H14A 109.5
C10 C14 H14B 109.5
H14A C14 H14B 109.5
C10 C14 H14C 109.5
H14A C14 H14C 109.5
H14B C14 H14C 109.5
C12 C15 H15A 109.5
C12 C15 H15B 109.5
H15A C15 H15B 109.5
C12 C15 H15C 109.5
H15A C15 H15C 109.5
H15B C15 H15C 109.5
I3 I2 I1 175.808(11)

loop_
_geom_bond_atom_site_label_1
_geom_bond_atom_site_label_2
_geom_bond_distance
S1 O2 1.426(3)
S1 O1 1.429(3)
S1 N2 1.665(3)
S1 C7 1.762(3)
N1 C1 1.349(4)
N1 C2 1.353(5)
N1 H1 0.8851
N2 C1 1.373(4)
N2 H2 0.9134
C1 C5 1.391(5)
C2 C3 1.375(5)
C2 C6 1.495(5)
C3 C4 1.397(5)
C3 H3 0.9500
C4 C5 1.371(5)
C4 H4 0.9500
C5 H5 0.9500
C6 H6A 0.9800
C6 H6B 0.9800
C6 H6C 0.9800
C7 C12 1.412(5)
C7 C8 1.416(5)
C8 C9 1.395(5)
C8 C13 1.510(5)
C9 C10 1.381(5)
C9 H9 0.9500
C10 C11 1.384(5)
C10 C14 1.512(5)
C11 C12 1.386(5)
C11 H11 0.9500
C12 C15 1.513(5)
C13 H13A 0.9800
C13 H13B 0.9800
C13 H13C 0.9800
C14 H14A 0.9800
C14 H14B 0.9800
C14 H14C 0.9800
C15 H15A 0.9800
C15 H15B 0.9800
C15 H15C 0.9800
I1 I2 3.0696(4)
I2 I3 2.7960(4)

loop_
_geom_torsion_atom_site_label_1
_geom_torsion_atom_site_label_2
_geom_torsion_atom_site_label_3
_geom_torsion_atom_site_label_4
_geom_torsion
O2 S1 N2 C1 49.8(3)
O1 S1 N2 C1 176.0(3)
C7 S1 N2 C1 -67.1(3)
C2 N1 C1 N2 178.2(3)
C2 N1 C1 C5 -1.8(5)
S1 N2 C1 N1 178.7(2)
S1 N2 C1 C5 -1.2(5)
C1 N1 C2 C3 1.8(5)
C1 N1 C2 C6 -179.3(3)
N1 C2 C3 C4 -1.0(5)
C6 C2 C3 C4 -179.7(4)
C2 C3 C4 C5 0.3(5)
C3 C4 C5 C1 -0.4(5)
N1 C1 C5 C4 1.1(5)
N2 C1 C5 C4 -179.0(3)
O2 S1 C7 C12 -168.7(3)
O1 S1 C7 C12 56.3(3)
N2 S1 C7 C12 -53.7(3)
O2 S1 C7 C8 10.9(3)
O1 S1 C7 C8 -124.1(3)
N2 S1 C7 C8 125.8(3)
C12 C7 C8 C9 2.9(5)
S1 C7 C8 C9 -176.7(3)
C12 C7 C8 C13 -175.4(4)
S1 C7 C8 C13 5.0(5)
C7 C8 C9 C10 0.7(5)
C13 C8 C9 C10 179.1(4)
C8 C9 C10 C11 -3.3(6)
C8 C9 C10 C14 176.5(4)
C9 C10 C11 C12 2.6(6)
C14 C10 C11 C12 -177.3(3)
C10 C11 C12 C7 0.8(5)
C10 C11 C12 C15 -180.0(3)
C8 C7 C12 C11 -3.6(5)
S1 C7 C12 C11 176.0(3)
C8 C7 C12 C15 177.3(3)
S1 C7 C12 C15 -3.1(5)
